data_4119599
loop_
_publ_author_name
'Hai-Feng Su'
'Lan Xue'
'Yun-Hua Li'
'Shui-Chao Lin'
'Yi-Mei Wen'
'Rong-Bin Huang'
'Su-Yuan Xie'
'Lan-Sun Zheng'

_publ_contact_author
;
      Xie, SuYuan 
      Department of Chemistry
      Xiamen University
      Xiamen, 361005
      P. R. China
;
_publ_contact_author_email syxie@xmu.edu.cn
_publ_contact_author_fax 86-592-2183047
_publ_contact_author_phone 86-592-2183047
_publ_section_title
;
 Probing Hydrogen Bond Energies by Mass Spectrometry
;
_journal_name_full 'Journal of the American Chemical Society'
_journal_page_first 6122
_journal_page_last 6129
_journal_paper_doi 10.1021/ja312133k
_journal_volume 135
_journal_year 2013
_chemical_formula_sum 'C24 H30 N4 O4 S2'
_chemical_formula_weight 502.64
_chemical_name_systematic
; 
 ? 
;
_space_group_IT_number 14
_symmetry_cell_setting monoclinic
_symmetry_space_group_name_Hall '-P 2ybc'
_symmetry_space_group_name_H-M 'P 1 21/c 1'
_atom_sites_solution_hydrogens geom
_atom_sites_solution_primary direct
_atom_sites_solution_secondary difmap
_audit_creation_method SHELXL-97
_audit_update_record
;
2011-01-10 # Formatted by publCIF
;
_cell_angle_alpha 90.00
_cell_angle_beta 93.692(4)
_cell_angle_gamma 90.00
_cell_formula_units_Z 4
_cell_length_a 16.295(2)
_cell_length_b 7.814(4)
_cell_length_c 20.274(3)
_cell_measurement_temperature 173(2)
_cell_volume 2576.1(14)
_computing_structure_refinement 'SHELXL-97 (Sheldrick, 1997)'
_computing_structure_solution 'SHELXS-97 (Sheldrick, 1990)'
_diffrn_ambient_temperature 173(2)
_diffrn_measured_fraction_theta_full 0.998
_diffrn_measured_fraction_theta_max 0.998
_diffrn_radiation_monochromator graphite
_diffrn_radiation_source 'fine-focus sealed tube'
_diffrn_radiation_type MoK\a
_diffrn_radiation_wavelength 0.71073
_diffrn_reflns_av_R_equivalents 0.0674
_diffrn_reflns_av_sigmaI/netI 0.0623
_diffrn_reflns_limit_h_max 18
_diffrn_reflns_limit_h_min -18
_diffrn_reflns_limit_k_max 7
_diffrn_reflns_limit_k_min -8
_diffrn_reflns_limit_l_max 22
_diffrn_reflns_limit_l_min -22
_diffrn_reflns_number 13345
_diffrn_reflns_theta_full 23.25
_diffrn_reflns_theta_max 23.25
_diffrn_reflns_theta_min 3.04
_exptl_absorpt_coefficient_mu 0.243
_exptl_absorpt_correction_T_max 0.9761
_exptl_absorpt_correction_T_min 0.9644
_exptl_absorpt_correction_type multi-scan
_exptl_crystal_colour colorless
_exptl_crystal_density_diffrn 1.296
_exptl_crystal_description block
_exptl_crystal_F_000 1064
_exptl_crystal_size_max 0.15
_exptl_crystal_size_mid 0.12
_exptl_crystal_size_min 0.10
_refine_diff_density_max 0.335
_refine_diff_density_min -0.423
_refine_diff_density_rms 0.077
_refine_ls_extinction_coef 0.0039(10)
_refine_ls_extinction_expression Fc^*^=kFc[1+0.001xFc^2^\l^3^/sin(2\q)]^-1/4^
_refine_ls_extinction_method SHELXL
_refine_ls_goodness_of_fit_ref 0.972
_refine_ls_hydrogen_treatment mixed
_refine_ls_matrix_type full
_refine_ls_number_parameters 298
_refine_ls_number_reflns 3687
_refine_ls_number_restraints 0
_refine_ls_restrained_S_all 0.972
_refine_ls_R_factor_all 0.0861
_refine_ls_R_factor_gt 0.0550
_refine_ls_shift/su_max 0.000
_refine_ls_shift/su_mean 0.000
_refine_ls_structure_factor_coef Fsqd
_refine_ls_weighting_details 'calc w=1/[\s^2^(Fo^2^)+(0.1164P)^2^+0.0000P] where P=(Fo^2^+2Fc^2^)/3'
_refine_ls_weighting_scheme calc
_refine_ls_wR_factor_gt 0.1387
_refine_ls_wR_factor_ref 0.1835
_reflns_number_gt 2325
_reflns_number_total 3687
_reflns_threshold_expression >2sigma(I)
_cod_data_source_file ja312133k_2.cif
_cod_data_source_block p
_cod_original_cell_volume 2576.0(15)
_cod_database_code 4119599

loop_
_symmetry_equiv_pos_as_xyz
'x, y, z'
'-x, y+1/2, -z+1/2'
'-x, -y, -z'
'x, -y-1/2, z-1/2'

loop_
_atom_site_label
_atom_site_type_symbol
_atom_site_fract_x
_atom_site_fract_y
_atom_site_fract_z
_atom_site_U_iso_or_equiv
_atom_site_adp_type
_atom_site_occupancy
_atom_site_symmetry_multiplicity
_atom_site_calc_flag
_atom_site_refinement_flags
C1 C 0.3442(2) -0.9509(5) 0.33205(17) 0.0384(10) Uani 1 1 d .
C2 C 0.2868(2) -0.8012(5) 0.33297(18) 0.0414(10) Uani 1 1 d .
H2B H 0.2917 -0.7499 0.3766 0.050 Uiso 1 1 calc R
H2C H 0.2309 -0.8426 0.3255 0.050 Uiso 1 1 calc R
C3 C 0.3017(2) -0.6636(5) 0.28206(17) 0.0368(9) Uani 1 1 d .
H3A H 0.2959 -0.7138 0.2382 0.044 Uiso 1 1 calc R
H3B H 0.3578 -0.6224 0.2891 0.044 Uiso 1 1 calc R
C4 C 0.2432(2) -0.5129(5) 0.28504(19) 0.0426(10) Uani 1 1 d .
H4B H 0.2502 -0.4603 0.3284 0.051 Uiso 1 1 calc R
H4C H 0.1871 -0.5542 0.2792 0.051 Uiso 1 1 calc R
C5 C 0.2573(2) -0.3777(5) 0.23221(18) 0.0448(10) Uani 1 1 d .
H5A H 0.3131 -0.3354 0.2388 0.054 Uiso 1 1 calc R
H5B H 0.2520 -0.4320 0.1891 0.054 Uiso 1 1 calc R
C6 C 0.1985(2) -0.2262(5) 0.23211(17) 0.0410(10) Uani 1 1 d .
H6A H 0.1424 -0.2679 0.2275 0.049 Uiso 1 1 calc R
H6B H 0.2059 -0.1672 0.2742 0.049 Uiso 1 1 calc R
C7 C 0.2119(2) -0.1016(5) 0.17726(18) 0.0458(11) Uani 1 1 d .
H7A H 0.2009 -0.1600 0.1354 0.055 Uiso 1 1 calc R
H7B H 0.2694 -0.0684 0.1800 0.055 Uiso 1 1 calc R
C8 C 0.1605(2) 0.0579(5) 0.17691(18) 0.0392(10) Uani 1 1 d .
C9 C -0.0308(2) -0.0076(5) 0.33914(18) 0.0389(10) Uani 1 1 d .
C10 C -0.0184(2) 0.1819(5) 0.43511(18) 0.0410(10) Uani 1 1 d .
C11 C -0.0013(2) 0.2902(5) 0.48822(17) 0.0442(10) Uani 1 1 d .
H11A H 0.0424 0.3670 0.4887 0.053 Uiso 1 1 calc R
C12 C -0.0517(3) 0.2803(5) 0.54084(19) 0.0490(11) Uani 1 1 d .
H12A H -0.0417 0.3515 0.5772 0.059 Uiso 1 1 calc R
C13 C -0.1166(2) 0.1655(5) 0.53979(18) 0.0423(10) Uani 1 1 d .
H13A H -0.1493 0.1620 0.5757 0.051 Uiso 1 1 calc R
C14 C -0.1343(2) 0.0561(5) 0.48718(18) 0.0396(10) Uani 1 1 d .
C15 C -0.0827(2) 0.0633(5) 0.43426(17) 0.0364(10) Uani 1 1 d .
C16 C 0.4868(2) -1.3726(5) 0.34541(17) 0.0374(10) Uani 1 1 d .
C17 C 0.4713(2) -1.6245(5) 0.41445(17) 0.0383(9) Uani 1 1 d .
C18 C 0.4682(2) -1.7763(6) 0.45016(18) 0.0468(11) Uani 1 1 d .
H18A H 0.5014 -1.8686 0.4406 0.056 Uiso 1 1 calc R
C19 C 0.4148(2) -1.7867(5) 0.50007(19) 0.0476(11) Uani 1 1 d .
H19A H 0.4114 -1.8871 0.5244 0.057 Uiso 1 1 calc R
C20 C 0.3661(2) -1.6468(5) 0.51405(18) 0.0437(11) Uani 1 1 d .
H20A H 0.3310 -1.6560 0.5483 0.052 Uiso 1 1 calc R
C21 C 0.3673(2) -1.4942(5) 0.47917(17) 0.0407(10) Uani 1 1 d .
C22 C 0.4209(2) -1.4829(5) 0.42745(17) 0.0373(10) Uani 1 1 d .
C23 C 0.3146(2) -1.3438(6) 0.49547(19) 0.0496(11) Uiso 1 1 d .
H23A H 0.2820 -1.3731 0.5316 0.074 Uiso 1 1 calc R
H23B H 0.2790 -1.3147 0.4576 0.074 Uiso 1 1 calc R
H23C H 0.3491 -1.2478 0.5076 0.074 Uiso 1 1 calc R
C24 C -0.2038(2) -0.0684(6) 0.48788(19) 0.0502(11) Uiso 1 1 d .
H24A H -0.2311 -0.0555 0.5282 0.075 Uiso 1 1 calc R
H24B H -0.1829 -0.1828 0.4851 0.075 Uiso 1 1 calc R
H24C H -0.2421 -0.0467 0.4508 0.075 Uiso 1 1 calc R
O1 O 0.40084(16) -0.9611(3) 0.29535(12) 0.0482(8) Uani 1 1 d .
O2 O 0.32784(15) -1.0705(3) 0.37484(12) 0.0423(7) Uani 1 1 d .
H2E H 0.3626 -1.1463 0.3742 0.051 Uiso 1 1 calc R
O3 O 0.17732(16) 0.1660(4) 0.13021(13) 0.0530(8) Uani 1 1 d .
H3E H 0.1472 0.2498 0.1318 0.064 Uiso 1 1 calc R
O4 O 0.10867(16) 0.0856(4) 0.21637(13) 0.0498(8) Uani 1 1 d .
N1 N 0.51081(19) -1.2590(5) 0.30110(14) 0.0511(10) Uani 1 1 d .
H1A H 0.4884 -1.1593 0.2985 0.061 Uiso 1 1 calc R
H1B H 0.5486 -1.2856 0.2752 0.061 Uiso 1 1 calc R
N2 N 0.42979(18) -1.3420(4) 0.38642(13) 0.0366(8) Uani 1 1 d .
N3 N -0.01932(19) -0.0928(5) 0.28291(14) 0.0492(9) Uani 1 1 d .
H3C H -0.0511 -0.1768 0.2711 0.059 Uiso 1 1 calc R
H3D H 0.0198 -0.0635 0.2587 0.059 Uiso 1 1 calc R
N4 N -0.08908(17) -0.0448(4) 0.37851(14) 0.0360(8) Uani 1 1 d .
S1 S 0.03409(6) 0.16279(14) 0.36334(5) 0.0431(4) Uani 1 1 d .
S2 S 0.53325(6) -1.57471(14) 0.35088(5) 0.0428(4) Uani 1 1 d .

loop_
_atom_site_aniso_label
_atom_site_aniso_U_11
_atom_site_aniso_U_22
_atom_site_aniso_U_33
_atom_site_aniso_U_23
_atom_site_aniso_U_13
_atom_site_aniso_U_12
C1 0.038(2) 0.045(3) 0.033(2) -0.0033(19) 0.0014(18) -0.001(2)
C2 0.035(2) 0.046(3) 0.044(2) 0.0027(19) 0.0027(17) 0.0029(19)
C3 0.037(2) 0.034(2) 0.039(2) 0.0016(18) 0.0030(17) -0.0019(18)
C4 0.038(2) 0.040(3) 0.049(2) 0.0071(19) 0.0018(18) 0.001(2)
C5 0.043(2) 0.045(3) 0.047(2) 0.004(2) 0.0044(18) 0.001(2)
C6 0.037(2) 0.043(3) 0.043(2) 0.0031(19) 0.0067(17) -0.0002(19)
C7 0.040(2) 0.047(3) 0.051(2) 0.006(2) 0.0098(19) 0.002(2)
C8 0.038(2) 0.041(3) 0.039(2) 0.0058(19) 0.0051(19) -0.0028(19)
C9 0.035(2) 0.039(3) 0.043(2) 0.0044(19) 0.0034(18) 0.0029(19)
C10 0.038(2) 0.038(3) 0.047(2) 0.0034(19) 0.0025(18) -0.0012(19)
C11 0.046(2) 0.037(3) 0.048(2) -0.003(2) -0.0019(19) 0.001(2)
C12 0.059(3) 0.039(3) 0.047(2) -0.010(2) -0.005(2) 0.010(2)
C13 0.045(2) 0.037(3) 0.045(2) -0.0011(19) 0.0069(19) 0.010(2)
C14 0.035(2) 0.043(3) 0.042(2) 0.0017(19) 0.0072(18) 0.0078(19)
C15 0.034(2) 0.038(3) 0.037(2) 0.0061(18) 0.0019(17) 0.0075(18)
C16 0.042(2) 0.037(2) 0.033(2) -0.0042(18) 0.0026(18) -0.0015(19)
C17 0.038(2) 0.034(3) 0.041(2) 0.0006(19) -0.0052(17) 0.0000(19)
C18 0.045(2) 0.044(3) 0.051(2) -0.002(2) -0.007(2) 0.005(2)
C19 0.050(2) 0.037(3) 0.055(3) 0.010(2) -0.006(2) -0.002(2)
C20 0.046(2) 0.046(3) 0.038(2) 0.0115(19) 0.0014(18) -0.009(2)
C21 0.036(2) 0.047(3) 0.039(2) -0.0018(19) -0.0005(17) 0.001(2)
C22 0.033(2) 0.043(3) 0.035(2) -0.0008(18) -0.0007(17) 0.0006(19)
O1 0.0545(17) 0.0463(19) 0.0454(15) 0.0052(13) 0.0161(14) 0.0087(14)
O2 0.0439(16) 0.0373(18) 0.0470(15) 0.0080(13) 0.0121(13) 0.0058(13)
O3 0.0585(18) 0.046(2) 0.0572(17) 0.0169(14) 0.0218(15) 0.0171(14)
O4 0.0563(18) 0.0386(19) 0.0569(17) 0.0088(14) 0.0230(15) 0.0068(14)
N1 0.054(2) 0.052(2) 0.050(2) 0.0101(18) 0.0216(17) 0.0104(18)
N2 0.0400(18) 0.040(2) 0.0302(16) 0.0031(14) 0.0075(14) 0.0044(15)
N3 0.052(2) 0.059(3) 0.0389(18) -0.0120(17) 0.0157(16) -0.0142(18)
N4 0.0369(18) 0.036(2) 0.0362(17) -0.0029(15) 0.0078(14) 0.0013(15)
S1 0.0429(6) 0.0410(7) 0.0458(6) 0.0035(5) 0.0059(5) -0.0063(5)
S2 0.0420(6) 0.0430(7) 0.0437(6) -0.0032(5) 0.0042(5) 0.0077(5)

loop_
_atom_type_symbol
_atom_type_description
_atom_type_scat_dispersion_real
_atom_type_scat_dispersion_imag
_atom_type_scat_source
C C 0.0033 0.0016 'International Tables Vol C Tables 4.2.6.8 and 6.1.1.4'
H H 0.0000 0.0000 'International Tables Vol C Tables 4.2.6.8 and 6.1.1.4'
N N 0.0061 0.0033 'International Tables Vol C Tables 4.2.6.8 and 6.1.1.4'
O O 0.0106 0.0060 'International Tables Vol C Tables 4.2.6.8 and 6.1.1.4'
S S 0.1246 0.1234 'International Tables Vol C Tables 4.2.6.8 and 6.1.1.4'

loop_
_geom_angle_atom_site_label_1
_geom_angle_atom_site_label_2
_geom_angle_atom_site_label_3
_geom_angle
O1 C1 O2 123.2(4)
O1 C1 C2 123.6(3)
O2 C1 C2 113.2(3)
C1 C2 C3 114.6(3)
C1 C2 H2B 108.6
C3 C2 H2B 108.6
C1 C2 H2C 108.6
C3 C2 H2C 108.6
H2B C2 H2C 107.6
C2 C3 C4 113.1(3)
C2 C3 H3A 108.9
C4 C3 H3A 108.9
C2 C3 H3B 108.9
C4 C3 H3B 108.9
H3A C3 H3B 107.8
C3 C4 C5 112.6(3)
C3 C4 H4B 109.1
C5 C4 H4B 109.1
C3 C4 H4C 109.1
C5 C4 H4C 109.1
H4B C4 H4C 107.8
C6 C5 C4 114.5(3)
C6 C5 H5A 108.6
C4 C5 H5A 108.6
C6 C5 H5B 108.6
C4 C5 H5B 108.6
H5A C5 H5B 107.6
C7 C6 C5 112.6(3)
C7 C6 H6A 109.1
C5 C6 H6A 109.1
C7 C6 H6B 109.1
C5 C6 H6B 109.1
H6A C6 H6B 107.8
C6 C7 C8 115.7(3)
C6 C7 H7A 108.4
C8 C7 H7A 108.4
C6 C7 H7B 108.4
C8 C7 H7B 108.4
H7A C7 H7B 107.4
O4 C8 O3 123.1(4)
O4 C8 C7 123.6(3)
O3 C8 C7 113.3(3)
N4 C9 N3 123.5(4)
N4 C9 S1 116.5(3)
N3 C9 S1 120.0(3)
C11 C10 C15 121.9(3)
C11 C10 S1 128.1(3)
C15 C10 S1 109.9(3)
C10 C11 C12 117.6(4)
C10 C11 H11A 121.2
C12 C11 H11A 121.2
C13 C12 C11 120.8(4)
C13 C12 H12A 119.6
C11 C12 H12A 119.6
C12 C13 C14 122.2(3)
C12 C13 H13A 118.9
C14 C13 H13A 118.9
C13 C14 C15 117.3(4)
C13 C14 C24 121.1(3)
C15 C14 C24 121.6(3)
C10 C15 C14 120.1(4)
C10 C15 N4 115.1(3)
C14 C15 N4 124.8(3)
N2 C16 N1 123.7(4)
N2 C16 S2 116.5(3)
N1 C16 S2 119.8(3)
C18 C17 C22 122.0(3)
C18 C17 S2 128.4(3)
C22 C17 S2 109.7(3)
C19 C18 C17 118.5(4)
C19 C18 H18A 120.7
C17 C18 H18A 120.7
C18 C19 C20 119.9(4)
C18 C19 H19A 120.0
C20 C19 H19A 120.0
C21 C20 C19 123.0(4)
C21 C20 H20A 118.5
C19 C20 H20A 118.5
C20 C21 C22 117.6(4)
C20 C21 C23 122.1(3)
C22 C21 C23 120.3(4)
N2 C22 C21 125.9(3)
N2 C22 C17 115.0(3)
C21 C22 C17 119.0(4)
C21 C23 H23A 109.5
C21 C23 H23B 109.5
H23A C23 H23B 109.5
C21 C23 H23C 109.5
H23A C23 H23C 109.5
H23B C23 H23C 109.5
C14 C24 H24A 109.5
C14 C24 H24B 109.5
H24A C24 H24B 109.5
C14 C24 H24C 109.5
H24A C24 H24C 109.5
H24B C24 H24C 109.5
C1 O2 H2E 109.5
C8 O3 H3E 109.5
C16 N1 H1A 120.0
C16 N1 H1B 120.0
H1A N1 H1B 120.0
C16 N2 C22 109.9(3)
C9 N3 H3C 120.0
C9 N3 H3D 120.0
H3C N3 H3D 120.0
C9 N4 C15 109.7(3)
C10 S1 C9 88.80(18)
C17 S2 C16 88.82(17)

loop_
_geom_bond_atom_site_label_1
_geom_bond_atom_site_label_2
_geom_bond_distance
C1 O1 1.225(4)
C1 O2 1.314(4)
C1 C2 1.498(5)
C2 C3 1.521(5)
C2 H2B 0.9700
C2 H2C 0.9700
C3 C4 1.519(5)
C3 H3A 0.9700
C3 H3B 0.9700
C4 C5 1.532(5)
C4 H4B 0.9700
C4 H4C 0.9700
C5 C6 1.522(5)
C5 H5A 0.9700
C5 H5B 0.9700
C6 C7 1.504(5)
C6 H6A 0.9700
C6 H6B 0.9700
C7 C8 1.501(5)
C7 H7A 0.9700
C7 H7B 0.9700
C8 O4 1.220(4)
C8 O3 1.311(4)
C9 N4 1.312(4)
C9 N3 1.344(5)
C9 S1 1.751(4)
C10 C11 1.384(5)
C10 C15 1.398(5)
C10 S1 1.741(4)
C11 C12 1.389(5)
C11 H11A 0.9300
C12 C13 1.386(5)
C12 H12A 0.9300
C13 C14 1.383(5)
C13 H13A 0.9300
C14 C15 1.406(4)
C14 C24 1.494(5)
C15 N4 1.409(5)
C16 N2 1.308(4)
C16 N1 1.340(5)
C16 S2 1.752(4)
C17 C18 1.392(5)
C17 C22 1.413(5)
C17 S2 1.732(4)
C18 C19 1.379(5)
C18 H18A 0.9300
C19 C20 1.391(5)
C19 H19A 0.9300
C20 C21 1.387(5)
C20 H20A 0.9300
C21 C22 1.410(4)
C21 C23 1.505(5)
C22 N2 1.393(5)
C23 H23A 0.9600
C23 H23B 0.9600
C23 H23C 0.9600
C24 H24A 0.9600
C24 H24B 0.9600
C24 H24C 0.9600
O2 H2E 0.8200
O3 H3E 0.8200
N1 H1A 0.8600
N1 H1B 0.8600
N3 H3C 0.8600
N3 H3D 0.8600

loop_
_geom_hbond_atom_site_label_D
_geom_hbond_atom_site_label_H
_geom_hbond_atom_site_label_A
_geom_hbond_distance_DH
_geom_hbond_distance_HA
_geom_hbond_distance_DA
_geom_hbond_angle_DHA
_geom_hbond_site_symmetry_A
O2 H2E N2 0.82 1.89 2.696(4) 168.0 .
O3 H3E N4 0.82 1.87 2.678(4) 169.1 2
N3 H3C O4 0.86 2.10 2.905(5) 154.8 2_545
N3 H3C S1 0.86 3.03 3.522(3) 118.6 2_545
N3 H3D O4 0.86 2.09 2.911(4) 160.6 .
N1 H1A O1 0.86 2.10 2.935(4) 162.3 .
N1 H1B O1 0.86 2.18 2.959(4) 150.2 2_645
